data_4312871
loop_
_publ_author_name
'S. Sailaja'
'K. Rajender Reddy'
'M. V. Rajasekharan'
'C. Hureau'
'E. Rivi\`ere'
'J. Cano'
'J.-J. Girerd'

_publ_section_title
;
 Synthesis, Structure, and Magnetic Properties of [MnIII(salpn)NCS]n, a
 Helical Polymer, and the Dimer [MnIII(salpn)NCS]2. Weak Ferromagnetism in
 [MnIII(salpn)NCS]n Related to the Strong Magnetic Anisotropy in
 Jahn-Teller Mn(III) (salpnH2=N,N'-Bis(salicylidene)-1,3-diaminopropane)
;
_journal_name_full 'Inorganic Chemistry'
_journal_page_first 180
_journal_page_last 186
_journal_paper_doi 10.1021/ic0256617
_journal_volume 42
_journal_year 2003
_chemical_formula_sum 'C18 H16 Mn N3 O2 S'
_chemical_formula_weight 393.34
_chemical_name_systematic
; 
Bis[{N,N'-bis(salicylidene)-1,3-diaminopropane}manganese(III) thiocyanate] 
;
_space_group_IT_number 61
_symmetry_cell_setting orthorhombic
_symmetry_space_group_name_Hall '-P 2ac 2ab'
_symmetry_space_group_name_H-M 'P b c a'
_atom_sites_solution_hydrogens geom
_atom_sites_solution_primary direct
_atom_sites_solution_secondary difmap
_audit_creation_method SHELXL-97
_cell_angle_alpha 90.00
_cell_angle_beta 90.00
_cell_angle_gamma 90.00
_cell_formula_units_Z 8
_cell_length_a 12.573(3)
_cell_length_b 13.970(7)
_cell_length_c 18.891(9)
_cell_measurement_reflns_used 25
_cell_measurement_temperature 293(2)
_cell_measurement_theta_max 13.39
_cell_measurement_theta_min 6.32
_cell_volume 3318(2)
_computing_cell_refinement 'CAD-4 software'
_computing_data_collection 'CAD-4 software'
_computing_data_reduction XTAL-3.5
_computing_molecular_graphics ORTEP-III
_computing_publication_material SHELXL-97
_computing_structure_refinement 'SHELXL-97 (Sheldrick, 1997)'
_computing_structure_solution 'SHELXS-97 (Sheldrick, 1997)'
_diffrn_ambient_temperature 293(2)
_diffrn_measured_fraction_theta_full 0.890
_diffrn_measured_fraction_theta_max 0.890
_diffrn_measurement_device_type CAD-4
_diffrn_measurement_method '\w--2\q scans'
_diffrn_radiation_monochromator graphite
_diffrn_radiation_source 'fine-focus sealed tube'
_diffrn_radiation_type MoK\a
_diffrn_radiation_wavelength 0.71073
_diffrn_reflns_av_R_equivalents 0.0000
_diffrn_reflns_av_sigmaI/netI 0.0633
_diffrn_reflns_limit_h_max 14
_diffrn_reflns_limit_h_min 0
_diffrn_reflns_limit_k_max 16
_diffrn_reflns_limit_k_min 0
_diffrn_reflns_limit_l_max 22
_diffrn_reflns_limit_l_min 0
_diffrn_reflns_number 2906
_diffrn_reflns_theta_full 24.95
_diffrn_reflns_theta_max 24.95
_diffrn_reflns_theta_min 2.16
_diffrn_standards_decay_% none
_diffrn_standards_interval_time 60
_diffrn_standards_number 2
_exptl_absorpt_coefficient_mu 0.938
_exptl_absorpt_correction_T_max 0.9120
_exptl_absorpt_correction_T_min 0.7348
_exptl_absorpt_correction_type empirical
_exptl_absorpt_process_details 'Walker & Stuart, 1968'
_exptl_crystal_colour 'dark green'
_exptl_crystal_density_diffrn 1.575
_exptl_crystal_density_method 'not measured'
_exptl_crystal_description plate
_exptl_crystal_F_000 1616
_exptl_crystal_size_max 0.35
_exptl_crystal_size_mid 0.30
_exptl_crystal_size_min 0.10
_refine_diff_density_max 0.758
_refine_diff_density_min -0.507
_refine_diff_density_rms 0.108
_refine_ls_extinction_method none
_refine_ls_goodness_of_fit_ref 1.012
_refine_ls_hydrogen_treatment mixed
_refine_ls_matrix_type full
_refine_ls_number_parameters 228
_refine_ls_number_reflns 2906
_refine_ls_number_restraints 0
_refine_ls_restrained_S_all 1.012
_refine_ls_R_factor_all 0.1005
_refine_ls_R_factor_gt 0.0523
_refine_ls_shift/su_max 0.023
_refine_ls_shift/su_mean 0.001
_refine_ls_structure_factor_coef Fsqd
_refine_ls_weighting_details 'calc w=1/[\s^2^(Fo^2^)+(0.0912P)^2^+0.0000P] where P=(Fo^2^+2Fc^2^)/3'
_refine_ls_weighting_scheme calc
_refine_ls_wR_factor_gt 0.1303
_refine_ls_wR_factor_ref 0.1573
_reflns_number_gt 1741
_reflns_number_total 2906
_reflns_threshold_expression >2sigma(I)
_cod_data_source_file ic0256617_s1_1.cif
_cod_data_source_block '[Mn(salpn)NCS]2'
_cod_depositor_comments
;
The following automatic conversions were performed:

'_geom_angle_publ_flag' value 'Y' changed to 'y' according to the
built-in table from CIF Core dictionary named 'cif_core.dic' version
2.4.1 from 2010-06-29 (15 times).

'_geom_bond_publ_flag' value 'Y'
changed to 'y' according to the built-in table from CIF Core
dictionary named 'cif_core.dic' version 2.4.1 from 2010-06-29 (6
times).

Automatic conversion script
Id: cif_fix_values 1646 2011-03-28 12:23:43Z adriana 
;
_cod_database_code 4312871

loop_
_symmetry_equiv_pos_as_xyz
'x, y, z'
'-x+1/2, -y, z+1/2'
'-x, y+1/2, -z+1/2'
'x+1/2, -y+1/2, -z'
'-x, -y, -z'
'x-1/2, y, -z-1/2'
'x, -y-1/2, z-1/2'
'-x-1/2, y-1/2, z'

loop_
_atom_site_label
_atom_site_type_symbol
_atom_site_fract_x
_atom_site_fract_y
_atom_site_fract_z
_atom_site_U_iso_or_equiv
_atom_site_adp_type
_atom_site_occupancy
_atom_site_calc_flag
_atom_site_refinement_flags
_atom_site_disorder_assembly
_atom_site_disorder_group
Mn Mn 0.12803(5) 0.49581(4) 0.03197(3) 0.0240(2) Uani 1 d . . .
S S 0.45270(11) 0.59079(11) 0.14552(9) 0.0520(4) Uani 1 d . . .
O1 O 0.1813(2) 0.4973(2) -0.05894(17) 0.0308(7) Uani 1 d . . .
O2 O 0.0350(2) 0.5989(2) 0.00531(16) 0.0280(7) Uani 1 d . . .
N1 N 0.2026(3) 0.3707(3) 0.0532(2) 0.0282(9) Uani 1 d . . .
N2 N 0.0533(3) 0.4952(3) 0.12694(19) 0.0282(8) Uani 1 d . . .
N3 N 0.2560(3) 0.5770(3) 0.0783(2) 0.0459(11) Uani 1 d . . .
C1 C 0.2230(3) 0.4267(4) -0.0986(3) 0.0319(11) Uani 1 d . . .
C2 C 0.2421(4) 0.4427(4) -0.1707(2) 0.0428(13) Uani 1 d . . .
H2 H 0.2298 0.5027 -0.1904 0.082(7) Uiso 1 calc R . .
C3 C 0.2795(4) 0.3683(5) -0.2124(3) 0.0519(15) Uani 1 d . . .
H3 H 0.2889 0.3789 -0.2606 0.082(7) Uiso 1 calc R . .
C4 C 0.3036(4) 0.2792(5) -0.1855(3) 0.0535(16) Uani 1 d . . .
H4 H 0.3305 0.2312 -0.2145 0.082(7) Uiso 1 calc R . .
C5 C 0.2870(4) 0.2634(4) -0.1157(3) 0.0458(14) Uani 1 d . . .
H5 H 0.3029 0.2034 -0.0972 0.082(7) Uiso 1 calc R . .
C6 C 0.2464(3) 0.3341(3) -0.0700(3) 0.0353(12) Uani 1 d . . .
C7 C 0.2395(4) 0.3162(3) 0.0037(3) 0.0321(11) Uani 1 d . . .
H7 H 0.2650 0.2570 0.0185 0.082(7) Uiso 1 calc R . .
C8 C 0.2210(6) 0.3354(5) 0.1257(3) 0.074(2) Uani 1 d . . .
H8A H 0.2174 0.2661 0.1241 0.25(3) Uiso 1 calc R . .
H8B H 0.2933 0.3522 0.1385 0.25(3) Uiso 1 calc R . .
C9 C 0.1530(6) 0.3667(6) 0.1821(4) 0.081(2) Uani 1 d . . .
H9A H 0.1907 0.4163 0.2078 0.25(3) Uiso 1 calc R . .
H9B H 0.1443 0.3132 0.2143 0.25(3) Uiso 1 calc R . .
C10 C 0.0455(4) 0.4039(4) 0.1657(3) 0.0475(15) Uani 1 d . . .
H10A H 0.0071 0.3576 0.1373 0.25(3) Uiso 1 calc R . .
H10B H 0.0063 0.4136 0.2093 0.25(3) Uiso 1 calc R . .
C11 C 0.0189(3) 0.5723(3) 0.1553(3) 0.0309(11) Uani 1 d . . .
H11 H -0.0049 0.5683 0.2018 0.082(7) Uiso 1 calc R . .
C12 C 0.0137(3) 0.6643(3) 0.1221(3) 0.0320(11) Uani 1 d . . .
C13 C -0.0097(4) 0.7459(4) 0.1646(3) 0.0410(13) Uani 1 d . . .
H13 H -0.0157 0.7397 0.2134 0.082(7) Uiso 1 calc R . .
C14 C -0.0235(5) 0.8342(4) 0.1332(3) 0.0509(15) Uani 1 d . . .
H14 H -0.0371 0.8880 0.1608 0.082(7) Uiso 1 calc R . .
C15 C -0.0171(5) 0.8421(4) 0.0620(4) 0.0523(15) Uani 1 d . . .
H15 H -0.0271 0.9020 0.0415 0.082(7) Uiso 1 calc R . .
C16 C 0.0037(4) 0.7657(3) 0.0185(3) 0.0316(11) Uani 1 d . . .
H16 H 0.0072 0.7737 -0.0303 0.082(7) Uiso 1 calc R . .
C17 C 0.0194(3) 0.6755(3) 0.0489(3) 0.0268(10) Uani 1 d . . .
C18 C 0.3375(4) 0.5812(3) 0.1076(3) 0.0370(12) Uani 1 d . . .

loop_
_atom_site_aniso_label
_atom_site_aniso_U_11
_atom_site_aniso_U_22
_atom_site_aniso_U_33
_atom_site_aniso_U_23
_atom_site_aniso_U_13
_atom_site_aniso_U_12
Mn 0.0258(4) 0.0222(4) 0.0239(4) 0.0034(3) -0.0012(3) 0.0031(3)
S 0.0436(8) 0.0574(9) 0.0549(9) 0.0012(8) -0.0143(8) -0.0015(6)
O1 0.0336(16) 0.0346(17) 0.0243(15) 0.0055(16) 0.0026(14) 0.0097(13)
O2 0.0368(17) 0.0233(16) 0.0240(16) -0.0045(13) -0.0056(16) 0.0049(13)
N1 0.0247(18) 0.029(2) 0.031(2) 0.0025(19) 0.0003(18) -0.0071(16)
N2 0.0284(18) 0.027(2) 0.029(2) 0.0128(17) -0.0010(16) -0.0008(16)
N3 0.041(2) 0.049(3) 0.047(3) 0.009(2) -0.002(3) -0.006(2)
C1 0.017(2) 0.045(3) 0.034(2) 0.000(2) -0.009(2) -0.002(2)
C2 0.032(3) 0.071(4) 0.025(2) -0.003(3) 0.011(2) 0.005(3)
C3 0.033(3) 0.092(5) 0.030(3) -0.005(3) 0.007(3) -0.002(3)
C4 0.034(3) 0.076(4) 0.050(4) -0.026(4) 0.009(3) 0.002(3)
C5 0.027(2) 0.046(3) 0.064(4) -0.006(3) 0.018(3) 0.003(2)
C6 0.017(2) 0.043(3) 0.046(3) -0.013(3) -0.002(2) 0.0023(19)
C7 0.030(2) 0.024(2) 0.043(3) -0.008(2) 0.004(2) 0.005(2)
C8 0.104(6) 0.081(5) 0.036(3) 0.025(4) -0.002(4) 0.039(4)
C9 0.089(5) 0.105(6) 0.047(3) 0.024(4) 0.007(4) 0.058(5)
C10 0.052(3) 0.038(3) 0.053(4) 0.020(3) 0.013(3) 0.010(2)
C11 0.025(2) 0.035(3) 0.033(3) 0.004(2) -0.002(2) -0.002(2)
C12 0.023(2) 0.028(2) 0.045(3) 0.004(2) 0.011(2) -0.0104(19)
C13 0.044(3) 0.040(3) 0.039(3) -0.015(3) 0.003(2) -0.010(2)
C14 0.058(4) 0.034(3) 0.060(4) -0.015(3) 0.007(3) 0.012(3)
C15 0.064(4) 0.021(2) 0.072(4) -0.012(3) -0.014(4) 0.006(2)
C16 0.035(2) 0.027(3) 0.033(3) -0.004(2) 0.012(2) -0.001(2)
C17 0.019(2) 0.018(2) 0.044(3) 0.005(2) 0.005(2) 0.0007(16)
C18 0.035(3) 0.032(3) 0.044(3) -0.003(2) 0.000(3) 0.002(2)

loop_
_atom_type_symbol
_atom_type_description
_atom_type_scat_dispersion_real
_atom_type_scat_dispersion_imag
_atom_type_scat_source
C C 0.0033 0.0016 'International Tables Vol C Tables 4.2.6.8 and 6.1.1.4'
H H 0.0000 0.0000 'International Tables Vol C Tables 4.2.6.8 and 6.1.1.4'
N N 0.0061 0.0033 'International Tables Vol C Tables 4.2.6.8 and 6.1.1.4'
O O 0.0106 0.0060 'International Tables Vol C Tables 4.2.6.8 and 6.1.1.4'
S S 0.1246 0.1234 'International Tables Vol C Tables 4.2.6.8 and 6.1.1.4'
Mn Mn 0.3368 0.7283 'International Tables Vol C Tables 4.2.6.8 and 6.1.1.4'

loop_
_geom_angle_atom_site_label_1
_geom_angle_atom_site_label_2
_geom_angle_atom_site_label_3
_geom_angle
_geom_angle_site_symmetry_1
_geom_angle_site_symmetry_3
_geom_angle_publ_flag
O1 Mn O2 88.22(13) . . y
O1 Mn N1 91.47(15) . . y
O2 Mn N1 168.77(14) . . y
O1 Mn N2 173.67(14) . . y
O2 Mn N2 87.31(14) . . y
N1 Mn N2 92.04(15) . . y
O1 Mn N3 95.82(16) . . y
O2 Mn N3 99.58(15) . . y
N1 Mn N3 91.61(16) . . y
N2 Mn N3 89.35(16) . . y
O1 Mn O2 92.33(12) . 5_565 y
O2 Mn O2 80.01(12) . 5_565 y
N1 Mn O2 88.79(12) . 5_565 y
N2 Mn O2 82.48(13) . 5_565 y
N3 Mn O2 171.83(14) . 5_565 y
C1 O1 Mn 130.7(3) . . ?
C17 O2 Mn 121.1(3) . . ?
C7 N1 C8 114.8(4) . . ?
C7 N1 Mn 122.1(3) . . ?
C8 N1 Mn 123.1(4) . . ?
C11 N2 C10 119.9(4) . . ?
C11 N2 Mn 121.6(3) . . ?
C10 N2 Mn 118.4(3) . . ?
C18 N3 Mn 151.1(4) . . ?
O1 C1 C2 119.4(5) . . ?
O1 C1 C6 122.2(4) . . ?
C2 C1 C6 118.4(5) . . ?
C3 C2 C1 119.3(5) . . ?
C4 C3 C2 122.9(5) . . ?
C5 C4 C3 118.2(5) . . ?
C4 C5 C6 122.6(5) . . ?
C5 C6 C7 120.1(5) . . ?
C5 C6 C1 118.5(5) . . ?
C7 C6 C1 121.1(4) . . ?
N1 C7 C6 129.0(4) . . ?
C9 C8 N1 119.7(5) . . ?
C8 C9 C10 119.7(6) . . ?
N2 C10 C9 110.3(5) . . ?
N2 C11 C12 126.0(5) . . ?
C17 C12 C13 118.6(4) . . ?
C17 C12 C11 122.2(4) . . ?
C13 C12 C11 118.8(5) . . ?
C14 C13 C12 120.0(5) . . ?
C15 C14 C13 119.5(5) . . ?
C14 C15 C16 122.9(5) . . ?
C15 C16 C17 118.9(5) . . ?
O2 C17 C12 121.2(4) . . ?
O2 C17 C16 118.6(4) . . ?
C12 C17 C16 120.1(4) . . ?
N3 C18 S 177.3(5) . . ?

loop_
_geom_bond_atom_site_label_1
_geom_bond_atom_site_label_2
_geom_bond_distance
_geom_bond_site_symmetry_2
_geom_bond_publ_flag
Mn O1 1.844(3) . y
Mn O2 1.923(3) . y
Mn N1 2.024(4) . y
Mn N2 2.025(4) . y
Mn N3 2.154(5) . y
Mn O2 2.539(3) 5_565 y
S C18 1.621(5) . ?
O1 C1 1.344(6) . ?
O2 C17 1.364(5) . ?
N1 C7 1.291(6) . ?
N1 C8 1.473(7) . ?
N2 C11 1.279(6) . ?
N2 C10 1.473(6) . ?
N3 C18 1.167(6) . ?
C1 C2 1.402(7) . ?
C1 C6 1.432(7) . ?
C2 C3 1.387(7) . ?
C3 C4 1.378(9) . ?
C4 C5 1.352(8) . ?
C5 C6 1.408(7) . ?
C6 C7 1.418(7) . ?
C8 C9 1.434(9) . ?
C9 C10 1.481(8) . ?
C11 C12 1.431(7) . ?
C12 C17 1.394(7) . ?
C12 C13 1.424(7) . ?
C13 C14 1.380(8) . ?
C14 C15 1.352(8) . ?
C15 C16 1.372(7) . ?
C16 C17 1.398(6) . ?
